data_2009902
loop_
_publ_author_name
'Rudert, Rainer '
'Vollhardt, Dieter'
'Czichocki, Gunther'

_publ_contact_author
;
 Rainer Rudert
;
_publ_section_title
;
 Sodium cyclododecyl sulfate trihydrate,
 Na^+^.C~12~H~23~O~4~S^{--^}.3H~2~O
;
_journal_issue 7
_journal_name_full 'Acta Crystallographica Section C'
_journal_page_first 1054
_journal_page_last 1057
_journal_paper_doi 10.1107/S0108270193013897
_journal_volume 50
_journal_year 1994
_chemical_formula_moiety 'Na1 1+ , C12 H23 O4 S1 1- , 3H2 O1'
_chemical_formula_sum 'C12 H29 Na O7 S'
_chemical_formula_weight 340.42
_chemical_name_systematic 'sodium cyclododecylsulfate trihydrate'
_space_group_IT_number 4
_symmetry_cell_setting monoclinic
_symmetry_space_group_name_Hall 'P 2yb'
_symmetry_space_group_name_H-M 'P 1 21 1'
_atom_type_scat_source IntTabIV
_audit_creation_method 'PLATON TABLE ACC option'
_cell_angle_alpha 90
_cell_angle_beta 95.37(3)
_cell_angle_gamma 90
_cell_formula_units_Z 2
_cell_length_a 6.448(3)
_cell_length_b 6.3940(10)
_cell_length_c 21.392(4)
_cell_measurement_reflns_used 25
_cell_measurement_temperature 300
_cell_measurement_theta_max 20
_cell_measurement_theta_min 16
_cell_volume 878.1(5)
_computing_cell_refinement 'Enraf-Nonius CAD4 software'
_computing_data_collection 'Enraf-Nonius CAD4 software'
_computing_data_reduction 'MolEN (Fair, 1990)'
_computing_molecular_graphics 'SCHAKAL92 (Keller, 1992)'
_computing_publication_material 'PLATON (Spek, 1990)'
_computing_structure_refinement MolEN
_computing_structure_solution MolEN
_diffrn_ambient_temperature 300
_diffrn_measurement_device 'Enraf-Nonius CAD-4 computer-controlled \k-axis'
_diffrn_measurement_method \w/2\q
_diffrn_radiation_type CuK\a
_diffrn_radiation_wavelength 1.54178
_diffrn_reflns_av_R_equivalents 0.034
_diffrn_reflns_limit_h_max 7
_diffrn_reflns_limit_h_min 0
_diffrn_reflns_limit_k_max 7
_diffrn_reflns_limit_k_min 0
_diffrn_reflns_limit_l_max 25
_diffrn_reflns_limit_l_min -26
_diffrn_reflns_number 1826
_diffrn_reflns_reduction_process
;
 ?
;
_diffrn_reflns_theta_max 70
_diffrn_reflns_theta_min 1
_diffrn_standards_decay_% 1.4
_diffrn_standards_interval_time 30
_diffrn_standards_number 2
_exptl_absorpt_coefficient_mu 2.08
_exptl_absorpt_correction_T_max 0.998
_exptl_absorpt_correction_T_min 0.698
_exptl_absorpt_correction_type 'empirical, \y scans'
_exptl_crystal_colour clear
_exptl_crystal_density_diffrn 1.287
_exptl_crystal_description plate
_exptl_crystal_F_000 184
_exptl_crystal_size_max 0.80
_exptl_crystal_size_mid 0.45
_exptl_crystal_size_min 0.01
_refine_diff_density_max 0.37
_refine_ls_abs_structure_details
;
absolute structure has not been determined
;
_refine_ls_extinction_coef 0.0000043
_refine_ls_extinction_method 'Zachariasen (1963)'
_refine_ls_goodness_of_fit_obs 3.064
_refine_ls_number_constraints 0
_refine_ls_number_parameters 190
_refine_ls_number_reflns 1541
_refine_ls_number_restraints 0
_refine_ls_R_factor_obs 0.059
_refine_ls_shift/esd_max 0.02
_refine_ls_structure_factor_coef F
_refine_ls_weighting_details 'w = 1/\s(F~o~)^2^'
_refine_ls_weighting_scheme calc
_refine_ls_wR_factor_obs 0.038
_reflns_number_observed 1578
_reflns_number_total 1783
_reflns_observed_criterion I>\s(I)
_cod_data_source_file se1041.cif
_cod_data_source_block global
_cod_depositor_comments
;
The following automatic conversions were performed:
'_symmetry_cell_setting' value 'Monoclinic' changed to 'monoclinic'
according to '/home/saulius/struct/CIF-dictionaries/cif_core.dic'
dictionary named 'cif_core.dic' version 2.4.1 from 2010-06-29.

Automatic conversion script
Id: cif_fix_enum 1527 2010-12-29 10:47:43Z saulius 

The following automatic conversions were performed:

'_symmetry_cell_setting' value 'Monoclinic' changed to 'monoclinic'
according to /home/saulius/struct/CIF-dictionaries/cif_core.dic
dictionary named 'cif_core.dic' version 2.4.1 from 2010-06-29.

Automatic conversion script
Id: cif_fix_values 1715 2011-07-08 13:25:40Z adriana 

The following automatic conversions were performed:

'_refine_ls_weighting_scheme' value 'w = 1/\s(F~o~)^2^' was changed
to 'calc'. New tag '_refine_ls_weighting_details' was created. The
value of the new tag was set to 'w = 1/\s(F~o~)^2^'.

Automatic conversion script
Id: cif_fix_values 3143 2015-03-26 13:38:13Z robertas 
;
_cod_original_sg_symbol_H-M 'P 21'
_cod_original_formula_sum 'C12 H29 Na1 O7 S1'
_cod_database_code 2009902

loop_
_symmetry_equiv_pos_as_xyz
X,Y,Z
-X,1/2+Y,-Z

loop_
_atom_site_aniso_label
_atom_site_aniso_U_11
_atom_site_aniso_U_22
_atom_site_aniso_U_33
_atom_site_aniso_U_12
_atom_site_aniso_U_13
_atom_site_aniso_U_23
S 0.0442(8) 0.0328(8) 0.0254(6) 0.0006(10) 0.0024(6) -0.0036(11)
Na 0.0480(13) 0.0333(14) 0.0418(12) -0.0005(15) 0.0080(10) 0.0004(16)
O1 0.037(3) 0.043(3) 0.031(2) 0.006(2) -0.0076(19) -0.011(3)
O2 0.036(2) 0.053(3) 0.055(2) 0.007(3) -0.007(2) -0.009(3)
O3 0.067(3) 0.046(3) 0.033(2) -0.004(2) 0.0187(19) -0.003(3)
O4 0.048(3) 0.033(3) 0.055(3) -0.009(3) 0.002(2) 0.001(3)
O21 0.032(2) 0.045(3) 0.044(2) 0.005(3) -0.0078(19) -0.006(3)
O22 0.035(3) 0.060(3) 0.053(2) 0.008(3) 0.009(2) -0.005(3)
O23 0.040(3) 0.052(3) 0.080(3) 0.006(4) 0.000(2) -0.003(3)
C1 0.047(4) 0.042(4) 0.039(3) 0.007(4) -0.004(3) -0.016(4)
C2 0.046(4) 0.055(5) 0.042(3) -0.001(4) 0.004(3) -0.010(5)
C3 0.045(4) 0.065(5) 0.044(4) 0.014(5) 0.005(3) 0.000(5)
C4 0.046(4) 0.057(5) 0.063(4) 0.006(6) 0.001(3) 0.000(5)
C5 0.072(5) 0.056(6) 0.059(4) 0.010(5) -0.003(4) -0.001(5)
C6 0.070(5) 0.068(6) 0.050(4) 0.007(4) -0.002(4) -0.017(5)
C7 0.086(6) 0.072(6) 0.056(4) 0.019(5) -0.002(4) -0.021(6)
C8 0.074(6) 0.075(6) 0.073(5) 0.021(5) 0.022(4) 0.000(6)
C9 0.074(5) 0.067(6) 0.047(4) -0.007(5) 0.006(4) -0.020(6)
C10 0.059(5) 0.069(6) 0.058(4) -0.006(5) 0.014(4) -0.003(5)
C11 0.048(4) 0.068(6) 0.049(3) -0.013(5) 0.008(3) -0.007(5)
C12 0.044(4) 0.040(5) 0.041(3) -0.001(4) -0.001(3) -0.008(4)

loop_
_atom_site_label
_atom_site_fract_x
_atom_site_fract_y
_atom_site_fract_z
_atom_site_U_iso_or_equiv
_atom_site_thermal_displace_type
S 0.7900(2) 0.8165(3) 0.12980(6) 0.0342(4) Uani
Na 1.0037(5) 1 -0.00694(11) 0.0408(8) Uani
O1 0.8729(6) 0.6744(7) 0.18665(16) 0.0377(16) Uani
O2 0.5699(6) 0.7559(8) 0.12051(18) 0.0487(14) Uani
O3 0.9038(6) 0.7620(8) 0.07692(16) 0.0478(16) Uani
O4 0.8252(6) 1.0275(8) 0.14977(18) 0.0455(17) Uani
O21 1.1090(6) 1.2340(8) 0.07647(17) 0.0410(14) Uani
O22 1.2923(6) 0.7458(9) 0.00901(18) 0.0490(16) Uani
O23 0.5156(6) 0.3137(9) 0.10674(19) 0.0577(17) Uani
C1 1.0757(9) 0.7187(11) 0.2181(3) 0.043(2) Uani
C2 1.1723(10) 0.5049(13) 0.2353(3) 0.048(2) Uani
C3 1.4062(10) 0.5162(13) 0.2618(3) 0.051(3) Uani
C4 1.4947(9) 0.3175(15) 0.2904(3) 0.056(3) Uani
C5 1.4195(10) 0.2650(13) 0.3530(3) 0.063(3) Uani
C6 1.4907(11) 0.4075(13) 0.4069(3) 0.063(3) Uani
C7 1.3383(11) 0.4322(13) 0.4573(3) 0.072(3) Uani
C8 1.1281(11) 0.5439(14) 0.4347(3) 0.073(3) Uani
C9 1.1505(10) 0.7719(14) 0.4199(3) 0.063(3) Uani
C10 0.9565(10) 0.8655(13) 0.3855(3) 0.061(3) Uani
C11 0.9068(9) 0.7886(14) 0.3183(3) 0.055(3) Uani
C12 1.0591(9) 0.8595(11) 0.2730(3) 0.042(2) Uani
H11 1.16298 0.79264 0.19241 0.1106 Uiso
H21 1.16125 0.42105 0.19863 0.1216 Uiso
H22 1.09489 0.44354 0.26615 0.1216 Uiso
H31 1.42011 0.62201 0.29294 0.1336 Uiso
H32 1.48581 0.55204 0.22824 0.1336 Uiso
H41 1.64171 0.33170 0.29641 0.1454 Uiso
H42 1.45851 0.20624 0.26258 0.1454 Uiso
H51 1.46580 0.12776 0.36357 0.158 Uiso
H52 1.27149 0.26745 0.34781 0.158 Uiso
H61 1.51401 0.54207 0.39052 0.1634 Uiso
H62 1.61659 0.35314 0.42683 0.1634 Uiso
H71 1.40660 0.51195 0.49062 0.1871 Uiso
H72 1.308 0.29706 0.47198 0.1871 Uiso
H81 1.03780 0.53062 0.46689 0.1837 Uiso
H82 1.06952 0.4747 0.39788 0.1837 Uiso
H91 1.26242 0.78865 0.39458 0.1639 Uiso
H92 1.17897 0.84630 0.45805 0.1639 Uiso
H101 0.97373 1.01297 0.38333 0.1572 Uiso
H102 0.84076 0.83368 0.40765 0.1572 Uiso
H211 1.23565 1.24328 0.09083 0.0785 Uiso
H111 0.77293 0.83605 0.30361 0.134 Uiso
H112 0.90879 0.6396 0.31934 0.134 Uiso
H121 1.01486 0.99328 0.25774 0.1078 Uiso
H122 1.19222 0.87071 0.29554 0.1078 Uiso
H221 1.37626 0.82535 -0.0171 0.0988 Uiso
H231 0.60512 0.25298 0.14072 0.1165 Uiso
H232 0.58757 0.37998 0.10106 0.1165 Uiso

loop_
_geom_angle_atom_site_label_1
_geom_angle_atom_site_label_2
_geom_angle_atom_site_label_3
_geom_angle_site_symmetry_1
_geom_angle_site_symmetry_3
_geom_angle
_geom_angle_publ_flag
O1 S O2 . . 101.9(2) yes
O1 S O3 . . 107.8(2) yes
O1 S O4 . . 106.4(2) yes
O2 S O3 . . 112.7(2) yes
O2 S O4 . . 114.5(3) yes
O3 S O4 . . 112.6(3) yes
O3 Na O21 . . 85.34(17) no
O3 Na O22 . . 74.93(15) no
O3 Na O21 . 2_745 85.83(15) no
O3 Na O3 . 2_755 172.45(17) no
O3 Na O22 . 2_755 98.67(18) no
O21 Na O22 . . 98.73(18) no
O21 Na O21 . 2_745 171.13(18) no
O3 Na O21 2_755 . 87.59(15) no
O21 Na O22 . 2_755 77.23(16) no
O21 Na O22 2_745 . 78.10(16) no
O3 Na O22 2_755 . 108.83(19) no
O22 Na O22 . 2_755 172.81(17) no
O3 Na O21 2_755 2_745 101.27(17) no
O21 Na O22 2_745 2_755 104.99(19) no
O3 Na O22 2_755 2_755 77.15(16) no
S O1 C1 . . 118.4(4) yes
S O3 Na . . 127.0(3) no
S O3 Na . 2_745 147.5(3) no
Na O3 Na . 2_745 83.03(13) no
Na O21 Na . 2_755 86.00(14) no
Na O22 Na . 2_745 81.10(14) no
O1 C1 C2 . . 105.5(5) yes
O1 C1 C12 . . 110.9(5) yes
C2 C1 C12 . . 114.0(5) yes
C1 C2 C3 . . 113.7(6) yes
C2 C3 C4 . . 115.2(6) yes
C3 C4 C5 . . 114.3(6) yes
C4 C5 C6 . . 116.4(7) yes
C5 C6 C7 . . 115.5(6) yes
C6 C7 C8 . . 115.0(5) yes
C7 C8 C9 . . 114.2(6) yes
C8 C9 C10 . . 113.3(6) yes
C9 C10 C11 . . 115.0(6) yes
C10 C11 C12 . . 114.6(6) yes
C1 C12 C11 . . 115.0(6) yes
Na O21 H211 . . 120.9(4) no
Na O21 H211 2_755 . 114.4(4) no
Na O22 H221 . . 91.7(3) no
Na O22 H221 2_745 . 143.5(3) no
O1 C1 H11 . . 112.9(6) no
C2 C1 H11 . . 109.5(6) no
C12 C1 H11 . . 104.2(6) no
C1 C2 H21 . . 108.0(6) no
C1 C2 H22 . . 107.9(6) no
C3 C2 H21 . . 108.7(6) no
C3 C2 H22 . . 108.7(6) no
H21 C2 H22 . . 109.8(8) no
C2 C3 H31 . . 108.2(6) no
C2 C3 H32 . . 108.1(6) no
C4 C3 H31 . . 107.9(6) no
C4 C3 H32 . . 107.6(6) no
H31 C3 H32 . . 109.7(8) no
C3 C4 H41 . . 108.1(8) no
C3 C4 H42 . . 108.6(6) no
C5 C4 H41 . . 107.6(6) no
C5 C4 H42 . . 108.2(7) no
H41 C4 H42 . . 110.0(7) no
C4 C5 H51 . . 107.4(7) no
C4 C5 H52 . . 107.2(6) no
C6 C5 H51 . . 108.1(6) no
C6 C5 H52 . . 108.0(6) no
H51 C5 H52 . . 109.5(8) no
C5 C6 H61 . . 108.3(6) no
C5 C6 H62 . . 108.0(7) no
C7 C6 H61 . . 107.5(7) no
C7 C6 H62 . . 107.5(6) no
H61 C6 H62 . . 110.0(7) no
C6 C7 H71 . . 107.5(6) no
C6 C7 H72 . . 107.8(7) no
C8 C7 H71 . . 108.3(7) no
C8 C7 H72 . . 108.6(7) no
H71 C7 H72 . . 109.7(7) no
C7 C8 H81 . . 107.9(6) no
C7 C8 H82 . . 108.0(7) no
C9 C8 H81 . . 108.6(7) no
C9 C8 H82 . . 108.4(6) no
H81 C8 H82 . . 109.7(7) no
C8 C9 H91 . . 108.9(7) no
C8 C9 H92 . . 108.7(6) no
C10 C9 H91 . . 108.4(6) no
C10 C9 H92 . . 107.7(7) no
H91 C9 H92 . . 109.8(7) no
C9 C10 H101 . . 108.7(6) no
C9 C10 H102 . . 109.1(6) no
C11 C10 H101 . . 106.8(6) no
C11 C10 H102 . . 107.3(6) no
H101 C10 H102 . . 109.9(7) no
C10 C11 H111 . . 108.4(6) no
C10 C11 H112 . . 107.4(6) no
C12 C11 H111 . . 108.7(6) no
C12 C11 H112 . . 107.8(6) no
H111 C11 H112 . . 109.9(7) no
C1 C12 H121 . . 108.3(6) no
C1 C12 H122 . . 108.6(6) no
C11 C12 H121 . . 107.3(6) no
C11 C12 H122 . . 108.0(6) no
H121 C12 H122 . . 109.6(7) no
H231 O23 H232 . . 90.9(4) no

loop_
_geom_bond_atom_site_label_1
_geom_bond_atom_site_label_2
_geom_bond_site_symmetry_1
_geom_bond_site_symmetry_2
_geom_bond_distance
_geom_bond_publ_flag
S O1 . . 1.571(4) yes
S O2 . . 1.467(4) yes
S O3 . . 1.447(4) yes
S O4 . . 1.427(5) yes
Na O3 . . 2.483(5) no
Na O21 . . 2.378(5) no
Na O22 . . 2.470(5) no
O1 C1 . . 1.442(7) yes
C1 C2 . . 1.533(11) yes
C1 C12 . . 1.492(9) yes
C2 C3 . . 1.562(9) yes
C3 C4 . . 1.500(12) yes
C4 C5 . . 1.504(9) yes
C5 C6 . . 1.507(10) yes
C6 C7 . . 1.533(10) yes
C7 C8 . . 1.568(10) yes
C8 C9 . . 1.502(13) yes
C9 C10 . . 1.514(10) yes
C10 C11 . . 1.525(9) yes
C11 C12 . . 1.512(9) yes
O21 H211 . . 0.847(4) no
O22 H221 . . 0.959(5) no
C1 H11 . . 0.949(6) no
C2 H21 . . 0.947(7) no
C2 H22 . . 0.949(7) no
C3 H31 . . 0.949(7) no
C3 H32 . . 0.947(7) no
C4 H41 . . 0.949(6) no
C4 H42 . . 0.943(8) no
C5 H51 . . 0.947(8) no
C5 H52 . . 0.951(7) no
C6 H61 . . 0.946(8) no
C6 H62 . . 0.947(7) no
C7 H71 . . 0.950(7) no
C7 H72 . . 0.946(8) no
C8 H81 . . 0.946(7) no
C8 H82 . . 0.950(7) no
C9 H91 . . 0.948(7) no
C9 H92 . . 0.948(7) no
C10 H101 . . 0.951(8) no
C10 H102 . . 0.943(7) no
C11 H111 . . 0.941(6) no
C11 H112 . . 0.953(9) no
C12 H121 . . 0.950(7) no
C12 H122 . . 0.947(6) no
O23 H231 . . 0.966(4) no
O23 H232 . . 0.648(5) no

loop_
_geom_contact_atom_site_label_1
_geom_contact_atom_site_label_2
_geom_contact_distance
_geom_contact_site_symmetry_2
_geom_contact_publ_flag
Na O3 2.483(5) . yes
Na O21 2.378(5) . yes
Na O22 2.470(5) . yes
Na O21 2.330(5) 2_745 yes
Na O3 2.360(5) 2_755 yes
Na O22 2.470(5) 2_755 yes
O2 O22 2.846(6) . yes
O2 O23 2.861(8) . yes
O3 O22 3.013(6) . yes
O4 O21 2.844(6) . yes
O4 O23 2.800(7) 1_565 yes
O21 O22 3.026(6) 2_755 yes
O21 O23 2.690(6) 1_665 yes
O22 O23 2.903(6) 2_755 yes
C3 C11 3.770(10) 1_655 yes
C5 C12 3.780(10) 1_545 yes

loop_
_geom_torsion_atom_site_label_1
_geom_torsion_atom_site_label_2
_geom_torsion_atom_site_label_3
_geom_torsion_atom_site_label_4
_geom_torsion_site_symmetry_1
_geom_torsion_site_symmetry_3
_geom_torsion_site_symmetry_4
_geom_torsion
_geom_torsion_publ_flag
O2 S O1 C1 . . . -167.7(4) no
O3 S O1 C1 . . . 73.6(5) no
O4 S O1 C1 . . . -47.4(5) no
O1 S O3 Na . . . -147.0(3) no
O1 S O3 Na . . 2_745 58.9(5) no
O2 S O3 Na . . . 101.4(3) no
O2 S O3 Na . . 2_745 -52.8(5) no
O4 S O3 Na . . . -30.0(4) no
O4 S O3 Na . . 2_745 175.8(4) no
O21 Na O3 S . . . 45.4(3) no
O21 Na O3 Na . . 2_745 -148.24(17) no
O22 Na O3 S . . . 145.8(3) no
O22 Na O3 Na . . 2_745 -47.88(16) no
O21 Na O3 S 2_745 . . -135.5(3) no
O21 Na O3 Na 2_745 . 2_745 30.90(16) no
O22 Na O3 S 2_755 . . -30.9(3) no
O22 Na O3 Na 2_755 . 2_745 135.46(17) no
O3 Na O21 Na . . 2_755 -145.18(17) no
O22 Na O21 Na . . 2_755 140.87(17) no
O3 Na O21 Na 2_755 . 2_755 32.18(17) no
O22 Na O21 Na 2_755 . 2_755 -45.19(16) no
O3 Na O22 Na . . 2_745 45.42(14) no
O21 Na O22 Na . . 2_745 128.15(16) no
O21 Na O22 Na 2_745 . 2_745 -43.43(14) no
O3 Na O22 Na 2_755 . 2_745 -141.42(15) no
O3 Na O21 Na . 2_745 2_745 -30.47(16) no
O22 Na O21 Na . 2_745 2_745 44.99(16) no
O21 Na O3 S . 2_755 2_755 129.3(5) no
O21 Na O3 Na . 2_755 2_755 -30.15(16) no
O22 Na O3 S . 2_755 2_755 30.9(5) no
O22 Na O3 Na . 2_755 2_755 -128.56(17) no
O3 Na O22 Na . 2_755 2_755 125.69(15) no
O21 Na O22 Na . 2_755 2_755 42.52(14) no
S O1 C1 C2 . . . -142.9(4) no
S O1 C1 C12 . . . 93.2(5) no
O1 C1 C2 C3 . . . 171.9(5) no
C12 C1 C2 C3 . . . -66.1(7) no
O1 C1 C12 C11 . . . 51.6(7) no
C2 C1 C12 C11 . . . -67.3(7) no
C1 C2 C3 C4 . . . 168.8(5) no
C2 C3 C4 C5 . . . -72.7(8) no
C3 C4 C5 C6 . . . -68.0(8) no
C4 C5 C6 C7 . . . 148.9(6) no
C5 C6 C7 C8 . . . -65.8(9) no
C6 C7 C8 C9 . . . -68.6(8) no
C7 C8 C9 C10 . . . 167.8(5) no
C8 C9 C10 C11 . . . -69.1(8) no
C9 C10 C11 C12 . . . -68.5(9) no
C10 C11 C12 C1 . . . 153.4(6) no
